data_4327990
loop_
_publ_author_name
'Qi-Qiang Wang'
'Rowshan Ara Begum'
'Victor W. Day'
'Kristin Bowman-James'

_publ_contact_author
; 
   Prof.  Kristin Bowman-JAmes
   Department of Chemistry -- University of Kansas
   Malott Hall
   1251 Wescoe Hall Dr, Rm 2010 
   Lawrence, KS  66045-7582  USA 
;
_publ_contact_author_email KBJames@ku.edu
_publ_contact_author_fax 1(785)8645396
_publ_contact_author_phone 1(785)8643669
_publ_section_title
;
 Molecular Thioamide \\leftarrow\\rightarrow Iminothiolate Switches for
 Sulfur Mustards
;
_journal_name_full 'Inorganic Chemistry'
_journal_page_first 760
_journal_page_last 762
_journal_paper_doi 10.1021/ic202087u
_journal_volume 51
_journal_year 2012
_chemical_formula_sum 'C15 H23 Cl2 N3 Pt S2'
_chemical_formula_weight 575.47
_chemical_name_systematic
; 
 ? 
;
_space_group_IT_number 2
_symmetry_cell_setting triclinic
_symmetry_space_group_name_Hall '-P 1'
_symmetry_space_group_name_H-M 'P -1'
_atom_sites_solution_hydrogens difmap
_atom_sites_solution_primary direct
_atom_sites_solution_secondary difmap
_audit_creation_method SHELTXL
_cell_angle_alpha 88.8650(10)
_cell_angle_beta 86.5600(10)
_cell_angle_gamma 71.3810(10)
_cell_formula_units_Z 2
_cell_length_a 8.6282(3)
_cell_length_b 9.7397(3)
_cell_length_c 12.5947(4)
_cell_measurement_reflns_used 9932
_cell_measurement_temperature 100(2)
_cell_measurement_theta_max 68.83
_cell_measurement_theta_min 3.52
_cell_volume 1001.21(6)
_computing_cell_refinement 'Bruker SAINT'
_computing_data_collection 'Bruker APEX2'
_computing_data_reduction 'Bruker SAINT'
_computing_molecular_graphics 'Bruker SHELXTL'
_computing_publication_material 'Bruker SHELXTL'
_computing_structure_refinement 'Bruker SHELXTL'
_computing_structure_solution 'Bruker SHELXTL'
_diffrn_ambient_temperature 100(2)
_diffrn_measured_fraction_theta_full 0.950
_diffrn_measured_fraction_theta_max 0.919
_diffrn_measurement_device_type 'Bruker APEX-II CCD'
_diffrn_measurement_method '\f and \w scans'
_diffrn_radiation_monochromator 'Helios multilayer x-ray optics'
_diffrn_radiation_source 'Bruker MicroStar microfocus rotating anode'
_diffrn_radiation_type CuK\a
_diffrn_radiation_wavelength 1.54178
_diffrn_reflns_av_R_equivalents 0.0380
_diffrn_reflns_av_sigmaI/netI 0.0350
_diffrn_reflns_limit_h_max 10
_diffrn_reflns_limit_h_min -9
_diffrn_reflns_limit_k_max 11
_diffrn_reflns_limit_k_min -11
_diffrn_reflns_limit_l_max 15
_diffrn_reflns_limit_l_min -15
_diffrn_reflns_number 14595
_diffrn_reflns_theta_full 66.00
_diffrn_reflns_theta_max 69.18
_diffrn_reflns_theta_min 3.52
_diffrn_standards_decay_% 0.00
_diffrn_standards_number 0
_exptl_absorpt_coefficient_mu 17.519
_exptl_absorpt_correction_T_max 1.000
_exptl_absorpt_correction_T_min 0.652
_exptl_absorpt_correction_type multi-scan
_exptl_crystal_colour orange
_exptl_crystal_density_diffrn 1.909
_exptl_crystal_description 'Irregular block'
_exptl_crystal_F_000 556
_exptl_crystal_size_max 0.06
_exptl_crystal_size_mid 0.06
_exptl_crystal_size_min 0.02
_refine_diff_density_max 1.677
_refine_diff_density_min -0.993
_refine_diff_density_rms 0.134
_refine_ls_extinction_method none
_refine_ls_goodness_of_fit_ref 1.050
_refine_ls_hydrogen_treatment refall
_refine_ls_matrix_type full
_refine_ls_number_parameters 292
_refine_ls_number_reflns 3428
_refine_ls_number_restraints 0
_refine_ls_restrained_S_all 1.050
_refine_ls_R_factor_all 0.0232
_refine_ls_R_factor_gt 0.0227
_refine_ls_shift/su_max 0.001
_refine_ls_shift/su_mean 0.000
_refine_ls_structure_factor_coef Fsqd
_refine_ls_weighting_details 'calc w=1/[\s^2^(Fo^2^)+(0.0392P)^2^+0.6578P] where P=(Fo^2^+2Fc^2^)/3'
_refine_ls_weighting_scheme calc
_refine_ls_wR_factor_gt 0.0579
_refine_ls_wR_factor_ref 0.0584
_reflns_number_gt 3360
_reflns_number_total 3428
_reflns_threshold_expression >2sigma(I)
_cod_data_source_file ic202087u_si_002_2.cif
_cod_data_source_block q75a_[1(PtCl)]Cl
_cod_database_code 4327990

loop_
_symmetry_equiv_pos_as_xyz
'x, y, z'
'-x, -y, -z'

loop_
_atom_site_label
_atom_site_type_symbol
_atom_site_fract_x
_atom_site_fract_y
_atom_site_fract_z
_atom_site_U_iso_or_equiv
_atom_site_adp_type
_atom_site_occupancy
_atom_site_symmetry_multiplicity
_atom_site_calc_flag
_atom_site_refinement_flags
Pt Pt -0.095104(13) 0.383395(11) 0.158537(8) 0.01343(8) Uani 1 1 d .
Cl1 Cl -0.35586(9) 0.47324(9) 0.23590(6) 0.02150(17) Uani 1 1 d .
S1 S 0.02744(10) 0.41303(9) 0.30847(6) 0.01920(17) Uani 1 1 d .
S2 S -0.18317(10) 0.33478(9) 0.00067(6) 0.01826(17) Uani 1 1 d .
N1 N 0.1280(3) 0.3100(3) 0.0901(2) 0.0143(5) Uani 1 1 d .
N2 N 0.3526(3) 0.2879(3) 0.3198(2) 0.0178(5) Uani 1 1 d .
H2N H 0.451(6) 0.222(5) 0.287(4) 0.032(12) Uiso 1 1 d .
N3 N 0.0292(4) 0.1814(3) -0.1519(2) 0.0169(5) Uani 1 1 d .
H3N H 0.125(6) 0.135(5) -0.170(3) 0.024(11) Uiso 1 1 d .
C1 C 0.2267(4) 0.3322(3) 0.2614(3) 0.0172(6) Uani 1 1 d .
C2 C 0.2586(4) 0.3087(3) 0.1451(2) 0.0167(6) Uani 1 1 d .
C3 C 0.4108(4) 0.2905(4) 0.0927(3) 0.0220(7) Uani 1 1 d .
H3 H 0.491(5) 0.301(4) 0.132(3) 0.017(9) Uiso 1 1 d .
C4 C 0.4271(4) 0.2709(4) -0.0157(3) 0.0239(7) Uani 1 1 d .
H4 H 0.522(5) 0.268(4) -0.051(3) 0.016(9) Uiso 1 1 d .
C5 C 0.2969(4) 0.2595(4) -0.0702(3) 0.0206(6) Uani 1 1 d .
H5 H 0.308(7) 0.245(6) -0.138(5) 0.047(15) Uiso 1 1 d .
C6 C 0.1501(4) 0.2746(3) -0.0150(2) 0.0154(6) Uani 1 1 d .
C7 C 0.0044(4) 0.2574(3) -0.0643(2) 0.0156(6) Uani 1 1 d .
C8 C 0.3599(4) 0.2961(4) 0.4389(3) 0.0223(7) Uani 1 1 d .
C9 C 0.2981(5) 0.4548(4) 0.4732(3) 0.0242(7) Uani 1 1 d .
H9A H 0.366(6) 0.507(5) 0.436(3) 0.025(10) Uiso 1 1 d .
H9B H 0.193(5) 0.504(4) 0.462(3) 0.013(9) Uiso 1 1 d .
H9C H 0.311(8) 0.453(7) 0.540(5) 0.052(16) Uiso 1 1 d .
C10 C 0.5412(5) 0.2316(5) 0.4610(3) 0.0287(8) Uani 1 1 d .
H10A H 0.547(7) 0.231(6) 0.538(4) 0.040(13) Uiso 1 1 d .
H10B H 0.605(6) 0.281(5) 0.426(4) 0.029(11) Uiso 1 1 d .
H10C H 0.579(7) 0.135(7) 0.440(4) 0.041(13) Uiso 1 1 d .
C11 C 0.2620(6) 0.2077(5) 0.4937(3) 0.0415(11) Uani 1 1 d .
H11A H 0.3007 0.1087 0.4656 0.033(12) Uiso 1 1 calc R
H11B H 0.1457 0.2521 0.4805 0.045(14) Uiso 1 1 calc R
H11C H 0.2762 0.2053 0.5704 0.07(2) Uiso 1 1 calc R
C12 C -0.0949(4) 0.1391(4) -0.2109(3) 0.0205(7) Uani 1 1 d .
C13 C -0.1611(5) 0.0385(4) -0.1395(3) 0.0265(7) Uani 1 1 d .
H13A H -0.200(6) 0.079(5) -0.064(4) 0.024(10) Uiso 1 1 d .
H13B H -0.249(6) 0.014(5) -0.183(4) 0.034(12) Uiso 1 1 d .
H13C H -0.073(8) -0.044(7) -0.134(5) 0.049(15) Uiso 1 1 d .
C14 C -0.0035(5) 0.0542(6) -0.3087(3) 0.0357(9) Uani 1 1 d .
H14A H -0.081(6) 0.023(5) -0.351(4) 0.033(12) Uiso 1 1 d .
H14B H 0.024(6) 0.124(5) -0.350(4) 0.023(10) Uiso 1 1 d .
H14C H 0.093(7) -0.029(6) -0.296(4) 0.038(13) Uiso 1 1 d .
C15 C -0.2300(5) 0.2737(4) -0.2458(3) 0.0251(7) Uani 1 1 d .
H15A H -0.180(7) 0.327(6) -0.293(4) 0.045(14) Uiso 1 1 d .
H15B H -0.308(6) 0.240(5) -0.281(4) 0.033(12) Uiso 1 1 d .
H15C H -0.295(6) 0.334(5) -0.189(4) 0.023(10) Uiso 1 1 d .
Cl2 Cl 0.60899(12) 0.00712(11) 0.23103(9) 0.0388(2) Uani 1 1 d .

loop_
_atom_site_aniso_label
_atom_site_aniso_U_11
_atom_site_aniso_U_22
_atom_site_aniso_U_33
_atom_site_aniso_U_23
_atom_site_aniso_U_13
_atom_site_aniso_U_12
Pt 0.01068(10) 0.01602(10) 0.01371(10) -0.00138(5) 0.00061(6) -0.00458(7)
Cl1 0.0126(3) 0.0320(4) 0.0189(4) -0.0054(3) 0.0029(3) -0.0061(3)
S1 0.0144(4) 0.0277(4) 0.0148(4) -0.0041(3) -0.0006(3) -0.0056(3)
S2 0.0122(3) 0.0255(4) 0.0169(4) -0.0048(3) -0.0007(3) -0.0054(3)
N1 0.0131(13) 0.0141(13) 0.0148(12) 0.0001(9) 0.0003(10) -0.0033(11)
N2 0.0179(13) 0.0171(14) 0.0180(13) -0.0031(10) -0.0037(11) -0.0041(12)
N3 0.0158(13) 0.0202(15) 0.0160(12) -0.0013(10) -0.0018(11) -0.0075(12)
C1 0.0179(15) 0.0160(15) 0.0192(15) -0.0025(11) -0.0001(12) -0.0076(13)
C2 0.0156(14) 0.0154(15) 0.0199(15) -0.0017(11) -0.0035(12) -0.0057(13)
C3 0.0156(15) 0.0268(18) 0.0253(16) -0.0045(13) -0.0032(13) -0.0085(14)
C4 0.0165(16) 0.0306(19) 0.0256(17) -0.0071(13) 0.0030(14) -0.0094(15)
C5 0.0203(16) 0.0259(17) 0.0168(15) -0.0061(12) 0.0028(13) -0.0092(14)
C6 0.0182(16) 0.0125(15) 0.0151(14) -0.0014(10) 0.0000(12) -0.0045(13)
C7 0.0161(15) 0.0157(15) 0.0153(14) 0.0026(10) 0.0005(12) -0.0059(13)
C8 0.0271(18) 0.0253(18) 0.0161(15) 0.0021(12) -0.0052(13) -0.0099(15)
C9 0.0223(18) 0.031(2) 0.0162(16) -0.0067(13) -0.0035(13) -0.0031(16)
C10 0.029(2) 0.026(2) 0.0276(19) -0.0002(14) -0.0127(16) -0.0022(17)
C11 0.053(3) 0.052(3) 0.0307(19) 0.0210(18) -0.0161(19) -0.032(2)
C12 0.0204(16) 0.0245(17) 0.0195(15) -0.0061(12) -0.0017(13) -0.0107(15)
C13 0.0273(18) 0.0192(18) 0.036(2) 0.0020(14) -0.0051(15) -0.0106(17)
C14 0.030(2) 0.052(3) 0.029(2) -0.0192(18) 0.0007(16) -0.017(2)
C15 0.0275(18) 0.0283(19) 0.0224(17) 0.0042(14) -0.0095(15) -0.0120(16)
Cl2 0.0272(5) 0.0313(5) 0.0490(6) -0.0180(4) -0.0092(4) 0.0057(4)

loop_
_atom_type_symbol
_atom_type_description
_atom_type_scat_dispersion_real
_atom_type_scat_dispersion_imag
_atom_type_scat_source
C C 0.0181 0.0091 'International Tables Vol C Tables 4.2.6.8 and 6.1.1.4'
H H 0.0000 0.0000 'International Tables Vol C Tables 4.2.6.8 and 6.1.1.4'
N N 0.0311 0.0180 'International Tables Vol C Tables 4.2.6.8 and 6.1.1.4'
S S 0.3331 0.5567 'International Tables Vol C Tables 4.2.6.8 and 6.1.1.4'
Cl Cl 0.3639 0.7018 'International Tables Vol C Tables 4.2.6.8 and 6.1.1.4'
Pt Pt -4.5932 6.9264 'International Tables Vol C Tables 4.2.6.8 and 6.1.1.4'

loop_
_geom_angle_atom_site_label_1
_geom_angle_atom_site_label_2
_geom_angle_atom_site_label_3
_geom_angle
N1 Pt S2 85.95(8)
N1 Pt S1 86.59(8)
S2 Pt S1 172.27(3)
N1 Pt Cl1 178.76(7)
S2 Pt Cl1 93.65(3)
S1 Pt Cl1 93.85(3)
C1 S1 Pt 97.11(11)
C7 S2 Pt 98.43(11)
C2 N1 C6 119.6(3)
C2 N1 Pt 119.7(2)
C6 N1 Pt 120.4(2)
C1 N2 C8 129.4(3)
C1 N2 H2N 117(3)
C8 N2 H2N 112(3)
C7 N3 C12 127.7(3)
C7 N3 H3N 117(3)
C12 N3 H3N 113(3)
N2 C1 C2 116.9(3)
N2 C1 S1 125.2(3)
C2 C1 S1 117.9(2)
N1 C2 C3 120.7(3)
N1 C2 C1 115.9(3)
C3 C2 C1 123.4(3)
C4 C3 C2 118.9(3)
C4 C3 H3 124(3)
C2 C3 H3 117(3)
C3 C4 C5 120.1(3)
C3 C4 H4 120(2)
C5 C4 H4 120(2)
C6 C5 C4 119.0(3)
C6 C5 H5 121(4)
C4 C5 H5 120(4)
N1 C6 C5 121.0(3)
N1 C6 C7 115.3(3)
C5 C6 C7 123.7(3)
N3 C7 C6 117.9(3)
N3 C7 S2 124.9(3)
C6 C7 S2 117.2(2)
N2 C8 C11 109.9(3)
N2 C8 C9 109.1(3)
C11 C8 C9 112.4(3)
N2 C8 C10 105.5(3)
C11 C8 C10 110.5(3)
C9 C8 C10 109.2(3)
C8 C9 H9A 109(3)
C8 C9 H9B 117(3)
H9A C9 H9B 108(4)
C8 C9 H9C 105(4)
H9A C9 H9C 110(5)
H9B C9 H9C 108(5)
C8 C10 H10A 106(3)
C8 C10 H10B 113(3)
H10A C10 H10B 114(4)
C8 C10 H10C 109(3)
H10A C10 H10C 106(4)
H10B C10 H10C 109(4)
C8 C11 H11A 109.5
C8 C11 H11B 109.5
H11A C11 H11B 109.5
C8 C11 H11C 109.5
H11A C11 H11C 109.5
H11B C11 H11C 109.5
N3 C12 C14 106.6(3)
N3 C12 C15 110.5(3)
C14 C12 C15 109.6(3)
N3 C12 C13 108.5(3)
C14 C12 C13 108.7(3)
C15 C12 C13 112.7(3)
C12 C13 H13A 113(3)
C12 C13 H13B 106(3)
H13A C13 H13B 116(4)
C12 C13 H13C 104(4)
H13A C13 H13C 109(4)
H13B C13 H13C 109(4)
C12 C14 H14A 110(3)
C12 C14 H14B 103(3)
H14A C14 H14B 106(4)
C12 C14 H14C 117(3)
H14A C14 H14C 110(4)
H14B C14 H14C 111(4)
C12 C15 H15A 108(3)
C12 C15 H15B 107(3)
H15A C15 H15B 112(4)
C12 C15 H15C 115(3)
H15A C15 H15C 111(4)
H15B C15 H15C 103(4)

loop_
_geom_bond_atom_site_label_1
_geom_bond_atom_site_label_2
_geom_bond_distance
Pt N1 1.977(3)
Pt S2 2.2810(8)
Pt S1 2.2855(8)
Pt Cl1 2.3001(8)
S1 C1 1.720(3)
S2 C7 1.715(3)
N1 C2 1.354(4)
N1 C6 1.361(4)
N2 C1 1.301(4)
N2 C8 1.509(4)
N2 H2N 0.96(5)
N3 C7 1.309(4)
N3 C12 1.503(4)
N3 H3N 0.82(5)
C1 C2 1.482(4)
C2 C3 1.394(5)
C3 C4 1.376(5)
C3 H3 0.91(4)
C4 C5 1.386(5)
C4 H4 0.90(4)
C5 C6 1.374(5)
C5 H5 0.86(6)
C6 C7 1.492(5)
C8 C11 1.517(5)
C8 C9 1.528(5)
C8 C10 1.529(5)
C9 H9A 0.99(5)
C9 H9B 0.90(4)
C9 H9C 0.86(6)
C10 H10A 0.97(6)
C10 H10B 0.93(5)
C10 H10C 0.93(6)
C11 H11A 0.9800
C11 H11B 0.9800
C11 H11C 0.9800
C12 C14 1.526(5)
C12 C15 1.527(5)
C12 C13 1.534(5)
C13 H13A 1.03(5)
C13 H13B 1.05(5)
C13 H13C 0.92(6)
C14 H14A 1.00(5)
C14 H14B 0.93(5)
C14 H14C 0.97(6)
C15 H15A 0.95(6)
C15 H15B 0.97(5)
C15 H15C 0.96(5)

loop_
_geom_hbond_atom_site_label_D
_geom_hbond_atom_site_label_H
_geom_hbond_atom_site_label_A
_geom_hbond_distance_DH
_geom_hbond_distance_HA
_geom_hbond_distance_DA
_geom_hbond_angle_DHA
_geom_hbond_site_symmetry_A
N2 H2N Cl2 0.96(5) 2.20(5) 3.096(3) 154(4) .
N3 H3N Cl2 0.82(5) 2.36(5) 3.186(3) 176(4) 2_655

loop_
_geom_torsion_atom_site_label_1
_geom_torsion_atom_site_label_2
_geom_torsion_atom_site_label_3
_geom_torsion_atom_site_label_4
_geom_torsion
N1 Pt S1 C1 -6.40(13)
S2 Pt S1 C1 8.7(2)
Cl1 Pt S1 C1 174.76(11)
N1 Pt S2 C7 3.90(12)
S1 Pt S2 C7 -11.2(2)
Cl1 Pt S2 C7 -177.27(10)
S2 Pt N1 C2 179.2(2)
S1 Pt N1 C2 -2.8(2)
Cl1 Pt N1 C2 108(4)
S2 Pt N1 C6 5.9(2)
S1 Pt N1 C6 -176.1(2)
Cl1 Pt N1 C6 -65(4)
C8 N2 C1 C2 -179.9(3)
C8 N2 C1 S1 -0.9(5)
Pt S1 C1 N2 -163.8(3)
Pt S1 C1 C2 15.2(2)
C6 N1 C2 C3 8.5(5)
Pt N1 C2 C3 -164.8(2)
C6 N1 C2 C1 -173.3(3)
Pt N1 C2 C1 13.3(4)
N2 C1 C2 N1 159.1(3)
S1 C1 C2 N1 -20.0(4)
N2 C1 C2 C3 -22.8(5)
S1 C1 C2 C3 158.1(3)
N1 C2 C3 C4 -1.3(5)
C1 C2 C3 C4 -179.3(3)
C2 C3 C4 C5 -4.4(5)
C3 C4 C5 C6 2.9(6)
C2 N1 C6 C5 -10.1(5)
Pt N1 C6 C5 163.2(3)
C2 N1 C6 C7 171.1(3)
Pt N1 C6 C7 -15.6(4)
C4 C5 C6 N1 4.4(5)
C4 C5 C6 C7 -176.9(3)
C12 N3 C7 C6 174.7(3)
C12 N3 C7 S2 -3.4(5)
N1 C6 C7 N3 -158.9(3)
C5 C6 C7 N3 22.3(5)
N1 C6 C7 S2 19.3(4)
C5 C6 C7 S2 -159.5(3)
Pt S2 C7 N3 165.2(3)
Pt S2 C7 C6 -12.9(2)
C1 N2 C8 C11 62.8(5)
C1 N2 C8 C9 -60.8(4)
C1 N2 C8 C10 -178.1(3)
C7 N3 C12 C14 178.8(3)
C7 N3 C12 C15 59.7(4)
C7 N3 C12 C13 -64.3(4)
